data_1563344
loop_
_publ_author_name
'Pitscheider, Almut'
'Kaindl, Reinhard'
'Oeckler, Oliver'
'Huppertz, Hubert'

_publ_section_title
;
 The crystal structure of \p-ErBO3: New single-crystal data for an old
 problem
;
_journal_issue 1
_journal_name_full 'Journal of Solid State Chemistry'
_journal_page_first 149
_journal_page_last 153
_journal_paper_doi 10.1016/j.jssc.2010.11.018
_journal_volume 184
_journal_year 2011
_chemical_formula_moiety 'B Er O3'
_chemical_formula_sum 'B Er O3'
_chemical_formula_weight 226.07
_chemical_name_common 'erbium orthoborate'
_space_group_IT_number 15
_space_group_name_Hall '-C 2yc'
_space_group_name_H-M_alt 'C 1 2/c 1'
_symmetry_cell_setting monoclinic
_symmetry_space_group_name_H-M 'C 1 2/c 1'
_atom_sites_solution_hydrogens none
_atom_sites_solution_primary direct
_atom_sites_solution_secondary difmap
_audit_creation_method SHELXL-97
_cell_angle_alpha 90.00
_cell_angle_beta 112.81(3)
_cell_angle_gamma 90.00
_cell_formula_units_Z 12
_cell_length_a 11.284(2)
_cell_length_b 6.5264(13)
_cell_length_c 9.5399(19)
_cell_measurement_reflns_used 3558
_cell_measurement_temperature 293(2)
_cell_measurement_theta_max 39.389
_cell_measurement_theta_min 3.134
_cell_volume 647.6(3)
_computing_cell_refinement 'HKL Scalepack (Otwinowski & Minor 1997)'
_computing_data_reduction 'HKL Denzo and Scalepack (Otwinowski & Minor 1997)'
_computing_molecular_graphics 'DIAMOND (Brandenburg & Berndt, 1999)'
_computing_publication_material 'enCIFer (Allen et al., 2004) and SHELXL97'
_computing_structure_refinement 'SHELXL-97 (Sheldrick, 2008)'
_computing_structure_solution 'SHELXS-97 (Sheldrick, 1990)'
_diffrn_ambient_temperature 293(2)
_diffrn_detector_area_resol_mean 9
_diffrn_measured_fraction_theta_full 1.000
_diffrn_measured_fraction_theta_max 1.000
_diffrn_measurement_device '95mm CCD camera on \k-goniostat'
_diffrn_measurement_device_type KappaCCD
_diffrn_measurement_method 'CCD; rotation images; thick slices'
_diffrn_radiation_monochromator graphite
_diffrn_radiation_source 'fine-focus sealed tube'
_diffrn_radiation_type MoK\a
_diffrn_radiation_wavelength 0.71073
_diffrn_reflns_av_R_equivalents 0.0202
_diffrn_reflns_av_sigmaI/netI 0.0170
_diffrn_reflns_limit_h_max 15
_diffrn_reflns_limit_h_min -15
_diffrn_reflns_limit_k_max 9
_diffrn_reflns_limit_k_min -9
_diffrn_reflns_limit_l_max 13
_diffrn_reflns_limit_l_min -13
_diffrn_reflns_number 3552
_diffrn_reflns_theta_full 30.00
_diffrn_reflns_theta_max 30.00
_diffrn_reflns_theta_min 3.69
_exptl_absorpt_coefficient_mu 38.548
_exptl_absorpt_correction_T_max 0.463
_exptl_absorpt_correction_T_min 0.233
_exptl_absorpt_correction_type multi-scan
_exptl_absorpt_process_details
;
Z. Otwinowski and W. Minor, " Processing of X-ray Diffraction Data
Collected in Oscillation Mode ", Methods in Enzymology,Volume 276:
Macromolecular Crystallography, part A, p.307-326, 1997,C.W. Carter,
Jr. & R. M. Sweet, Eds.,  Academic Press (New York). 
;
_exptl_crystal_colour pink
_exptl_crystal_density_diffrn 6.956
_exptl_crystal_density_method 'not measured'
_exptl_crystal_description block
_exptl_crystal_F_000 1164
_exptl_crystal_size_max 0.04
_exptl_crystal_size_mid 0.04
_exptl_crystal_size_min 0.02
_refine_diff_density_max 1.058
_refine_diff_density_min -0.771
_refine_diff_density_rms 0.208
_refine_ls_extinction_coef 0.00331(9)
_refine_ls_extinction_expression Fc^*^=kFc[1+0.001xFc^2^\l^3^/sin(2\q)]^-1/4^
_refine_ls_extinction_method SHELXL
_refine_ls_goodness_of_fit_ref 1.016
_refine_ls_hydrogen_treatment none
_refine_ls_matrix_type full
_refine_ls_number_parameters 72
_refine_ls_number_reflns 946
_refine_ls_number_restraints 0
_refine_ls_restrained_S_all 1.016
_refine_ls_R_factor_all 0.0124
_refine_ls_R_factor_gt 0.0120
_refine_ls_shift/su_max 0.002
_refine_ls_shift/su_mean 0.000
_refine_ls_structure_factor_coef Fsqd
_refine_ls_weighting_details 'calc w=1/[\s^2^(Fo^2^)+(0.0178P)^2^+1.7231P] where P=(Fo^2^+2Fc^2^)/3'
_refine_ls_weighting_scheme calc
_refine_ls_wR_factor_gt 0.0401
_refine_ls_wR_factor_ref 0.0404
_reflns_number_gt 914
_reflns_number_total 946
_reflns_threshold_expression >2\s(I)
_cod_data_source_file JSSC-2011-184-149.cif
_cod_data_source_block muenchen
_cod_original_cell_volume 647.6(2)
_cod_original_sg_symbol_H-M C2/c
_cod_database_code 1563344

loop_
_symmetry_equiv_pos_as_xyz
'x, y, z'
'-x, y, -z+1/2'
'x+1/2, y+1/2, z'
'-x+1/2, y+1/2, -z+1/2'
'-x, -y, -z'
'x, -y, z-1/2'
'-x+1/2, -y+1/2, -z'
'x+1/2, -y+1/2, z-1/2'

loop_
_atom_site_label
_atom_site_type_symbol
_atom_site_fract_x
_atom_site_fract_y
_atom_site_fract_z
_atom_site_U_iso_or_equiv
_atom_site_adp_type
_atom_site_occupancy
_atom_site_symmetry_multiplicity
_atom_site_calc_flag
_atom_site_refinement_flags
_atom_site_disorder_assembly
_atom_site_disorder_group
Er1 Er 0.2500 0.2500 0.0000 0.00399(7) Uani 1 2 d S . .
Er2 Er 0.085415(7) 0.255662(13) 0.499356(7) 0.00376(7) Uani 1 1 d . . .
B1 B 0.12011(16) 0.0379(3) 0.24691(19) 0.0058(3) Uani 1 1 d . . .
B2 B 0.0000 0.6752(4) 0.2500 0.0057(4) Uani 1 2 d S . .
O1 O 0.12550(11) 0.0920(2) 0.10199(13) 0.0062(2) Uani 1 1 d . . .
O2 O 0.22293(11) 0.09316(19) 0.38870(13) 0.0061(2) Uani 1 1 d . . .
O3 O 0.04837(11) 0.56643(19) 0.39233(13) 0.0061(2) Uani 1 1 d . . .
O4 O 0.39142(10) 0.30823(18) 0.25174(12) 0.0056(2) Uani 1 1 d . . .
O5 O 0.0000 0.1350(2) 0.2500 0.0052(3) Uani 1 2 d S . .

loop_
_atom_site_aniso_label
_atom_site_aniso_U_11
_atom_site_aniso_U_22
_atom_site_aniso_U_33
_atom_site_aniso_U_23
_atom_site_aniso_U_13
_atom_site_aniso_U_12
Er1 0.00327(11) 0.00484(11) 0.00379(11) 0.00008(3) 0.00130(8) -0.00061(3)
Er2 0.00365(11) 0.00393(10) 0.00361(10) -0.00001(2) 0.00131(7) -0.00027(2)
B1 0.0053(7) 0.0063(7) 0.0055(7) -0.0003(6) 0.0019(6) 0.0007(6)
B2 0.0062(10) 0.0066(11) 0.0045(10) 0.000 0.0022(8) 0.000
O1 0.0061(5) 0.0075(5) 0.0059(5) 0.0008(4) 0.0033(4) -0.0004(4)
O2 0.0049(5) 0.0073(5) 0.0053(5) -0.0007(4) 0.0012(4) -0.0007(4)
O3 0.0065(5) 0.0062(5) 0.0056(5) 0.0013(4) 0.0022(4) 0.0007(4)
O4 0.0052(5) 0.0056(5) 0.0060(5) 0.0002(4) 0.0023(4) 0.0006(4)
O5 0.0043(6) 0.0055(7) 0.0064(7) 0.000 0.0026(5) 0.000

loop_
_atom_type_symbol
_atom_type_description
_atom_type_scat_dispersion_real
_atom_type_scat_dispersion_imag
_atom_type_scat_source
B B 0.0013 0.0007 'International Tables Vol C Tables 4.2.6.8 and 6.1.1.4'
O O 0.0106 0.0060 'International Tables Vol C Tables 4.2.6.8 and 6.1.1.4'
Er Er -0.2586 4.9576 'International Tables Vol C Tables 4.2.6.8 and 6.1.1.4'

loop_
_geom_angle_atom_site_label_1
_geom_angle_atom_site_label_2
_geom_angle_atom_site_label_3
_geom_angle
_geom_angle_site_symmetry_1
_geom_angle_site_symmetry_3
O1 Er1 O1 180.00(6) . 7
O1 Er1 O4 94.46(4) . 7
O1 Er1 O4 85.54(4) 7 7
O1 Er1 O4 85.54(4) . .
O1 Er1 O4 94.46(4) 7 .
O4 Er1 O4 180.00(8) 7 .
O1 Er1 O3 103.41(5) . 4_545
O1 Er1 O3 76.59(5) 7 4_545
O4 Er1 O3 120.64(5) 7 4_545
O4 Er1 O3 59.36(4) . 4_545
O1 Er1 O3 76.59(5) . 6_565
O1 Er1 O3 103.41(5) 7 6_565
O4 Er1 O3 59.36(5) 7 6_565
O4 Er1 O3 120.64(4) . 6_565
O3 Er1 O3 180.0 4_545 6_565
O1 Er1 O2 103.07(4) . 4
O1 Er1 O2 76.93(4) 7 4
O4 Er1 O2 120.95(4) 7 4
O4 Er1 O2 59.05(4) . 4
O3 Er1 O2 109.29(4) 4_545 4
O3 Er1 O2 70.71(4) 6_565 4
O1 Er1 O2 76.93(4) . 6
O1 Er1 O2 103.07(4) 7 6
O4 Er1 O2 59.05(4) 7 6
O4 Er1 O2 120.95(4) . 6
O3 Er1 O2 70.71(4) 4_545 6
O3 Er1 O2 109.29(4) 6_565 6
O2 Er1 O2 180.0 4 6
O1 Er1 B2 82.14(4) . 5_565
O1 Er1 B2 97.86(4) 7 5_565
O4 Er1 B2 30.51(4) 7 5_565
O4 Er1 B2 149.49(4) . 5_565
O3 Er1 B2 150.93(4) 4_545 5_565
O3 Er1 B2 29.07(4) 6_565 5_565
O2 Er1 B2 96.83(5) 4 5_565
O2 Er1 B2 83.17(5) 6 5_565
O1 Er1 B2 97.86(4) . 3_545
O1 Er1 B2 82.14(4) 7 3_545
O4 Er1 B2 149.49(4) 7 3_545
O4 Er1 B2 30.51(4) . 3_545
O3 Er1 B2 29.07(4) 4_545 3_545
O3 Er1 B2 150.93(4) 6_565 3_545
O2 Er1 B2 83.17(5) 4 3_545
O2 Er1 B2 96.83(5) 6 3_545
B2 Er1 B2 180.00(9) 5_565 3_545
O1 Er1 B1 82.35(5) . 6
O1 Er1 B1 97.65(5) 7 6
O4 Er1 B1 30.20(4) 7 6
O4 Er1 B1 149.80(4) . 6
O3 Er1 B1 96.82(5) 4_545 6
O3 Er1 B1 83.18(5) 6_565 6
O2 Er1 B1 150.93(4) 4 6
O2 Er1 B1 29.07(4) 6 6
B2 Er1 B1 55.15(6) 5_565 6
B2 Er1 B1 124.85(6) 3_545 6
O1 Er1 B1 97.65(5) . 4
O1 Er1 B1 82.35(5) 7 4
O4 Er1 B1 149.80(4) 7 4
O4 Er1 B1 30.20(4) . 4
O3 Er1 B1 83.18(5) 4_545 4
O3 Er1 B1 96.82(5) 6_565 4
O2 Er1 B1 29.07(4) 4 4
O2 Er1 B1 150.93(4) 6 4
B2 Er1 B1 124.85(6) 5_565 4
B2 Er1 B1 55.15(6) 3_545 4
B1 Er1 B1 180.00(7) 6 4
O3 Er2 O2 78.04(5) . 7_556
O3 Er2 O4 123.81(4) . 7_556
O2 Er2 O4 83.47(5) 7_556 7_556
O3 Er2 O5 84.85(5) . .
O2 Er2 O5 125.26(4) 7_556 .
O4 Er2 O5 145.16(4) 7_556 .
O3 Er2 O3 73.97(5) . 5_566
O2 Er2 O3 103.38(5) 7_556 5_566
O4 Er2 O3 59.57(4) 7_556 5_566
O5 Er2 O3 121.08(4) . 5_566
O3 Er2 O2 103.60(4) . .
O2 Er2 O2 74.82(5) 7_556 .
O4 Er2 O2 121.82(4) 7_556 .
O5 Er2 O2 59.38(4) . .
O3 Er2 O2 177.30(4) 5_566 .
O3 Er2 O1 103.60(5) . 2
O2 Er2 O1 175.13(4) 7_556 2
O4 Er2 O1 91.86(5) 7_556 2
O5 Er2 O1 59.59(4) . 2
O3 Er2 O1 72.93(4) 5_566 2
O2 Er2 O1 108.99(4) . 2
O3 Er2 O1 176.60(4) . 6_556
O2 Er2 O1 102.94(5) 7_556 6_556
O4 Er2 O1 59.58(4) 7_556 6_556
O5 Er2 O1 91.97(5) . 6_556
O3 Er2 O1 108.80(4) 5_566 6_556
O2 Er2 O1 73.67(4) . 6_556
O1 Er2 O1 75.69(5) 2 6_556
O3 Er2 B2 99.79(5) . 5_566
O2 Er2 B2 96.04(4) 7_556 5_566
O4 Er2 B2 30.53(4) 7_556 5_566
O5 Er2 B2 138.26(2) . 5_566
O3 Er2 B2 29.17(4) 5_566 5_566
O2 Er2 B2 152.33(4) . 5_566
O1 Er2 B2 79.19(4) 2 5_566
O1 Er2 B2 83.38(5) 6_556 5_566
O3 Er2 B1 154.01(5) . 6_556
O2 Er2 B1 95.78(5) 7_556 6_556
O4 Er2 B1 30.34(4) 7_556 6_556
O5 Er2 B1 118.19(5) . 6_556
O3 Er2 B1 83.18(5) 5_566 6_556
O2 Er2 B1 98.94(5) . 6_556
O1 Er2 B1 80.74(5) 2 6_556
O1 Er2 B1 29.37(4) 6_556 6_556
B2 Er2 B1 55.35(5) 5_566 6_556
O3 Er2 B1 97.09(5) . 2
O2 Er2 B1 155.45(5) 7_556 2
O4 Er2 B1 118.02(5) 7_556 2
O5 Er2 B1 30.39(4) . 2
O3 Er2 B1 98.20(5) 5_566 2
O2 Er2 B1 83.17(5) . 2
O1 Er2 B1 29.34(4) 2 2
O1 Er2 B1 80.67(5) 6_556 2
B2 Er2 B1 108.51(4) 5_566 2
B1 Er2 B1 98.29(5) 6_556 2
O3 Er2 B1 97.16(5) . .
O2 Er2 B1 101.10(5) 7_556 .
O4 Er2 B1 138.57(4) 7_556 .
O5 Er2 B1 30.37(4) . .
O3 Er2 B1 151.43(4) 5_566 .
O2 Er2 B1 29.18(4) . .
O1 Er2 B1 83.30(5) 2 .
O1 Er2 B1 79.47(4) 6_556 .
B2 Er2 B1 158.02(5) 5_566 .
B1 Er2 B1 108.82(2) 6_556 .
B1 Er2 B1 55.23(6) 2 .
O2 B1 O1 121.07(13) . .
O2 B1 O4 106.34(13) . 4_545
O1 B1 O4 106.63(13) . 4_545
O2 B1 O5 106.17(12) . .
O1 B1 O5 106.65(12) . .
O4 B1 O5 109.72(13) 4_545 .
O2 B1 Er2 136.17(11) . 6
O1 B1 Er2 55.67(8) . 6
O4 B1 Er2 51.27(7) 4_545 6
O5 B1 Er2 116.62(9) . 6
O2 B1 Er2 136.33(11) . 2
O1 B1 Er2 55.53(7) . 2
O4 B1 Er2 116.29(10) 4_545 2
O5 B1 Er2 51.48(6) . 2
Er2 B1 Er2 81.71(5) 6 2
O2 B1 Er2 55.13(7) . .
O1 B1 Er2 136.76(11) . .
O4 B1 Er2 115.69(10) 4_545 .
O5 B1 Er2 51.42(6) . .
Er2 B1 Er2 161.61(6) 6 .
Er2 B1 Er2 96.08(5) 2 .
O2 B1 Er1 55.33(8) . 4_545
O1 B1 Er1 137.84(11) . 4_545
O4 B1 Er1 51.54(7) 4_545 4_545
O5 B1 Er1 114.57(9) . 4_545
Er2 B1 Er1 96.37(5) 6 4_545
Er2 B1 Er1 160.66(6) 2 4_545
Er2 B1 Er1 79.65(5) . 4_545
O3 B2 O3 120.90(19) 2 .
O3 B2 O4 106.38(7) 2 3_455
O3 B2 O4 106.64(7) . 3_455
O3 B2 O4 106.64(7) 2 4
O3 B2 O4 106.38(7) . 4
O4 B2 O4 109.64(17) 3_455 4
O3 B2 Er2 55.40(5) 2 6_565
O3 B2 Er2 136.00(7) . 6_565
O4 B2 Er2 116.42(9) 3_455 6_565
O4 B2 Er2 51.54(5) 4 6_565
O3 B2 Er2 136.00(7) 2 5_566
O3 B2 Er2 55.40(5) . 5_566
O4 B2 Er2 51.54(5) 3_455 5_566
O4 B2 Er2 116.42(9) 4 5_566
Er2 B2 Er2 162.33(9) 6_565 5_566
O3 B2 Er1 137.73(7) 2 4
O3 B2 Er1 54.80(5) . 4
O4 B2 Er1 115.04(9) 3_455 4
O4 B2 Er1 52.09(4) 4 4
Er2 B2 Er1 96.90(3) 6_565 4
Er2 B2 Er1 80.15(2) 5_566 4
O3 B2 Er1 54.80(5) 2 3_455
O3 B2 Er1 137.73(7) . 3_455
O4 B2 Er1 52.09(4) 3_455 3_455
O4 B2 Er1 115.04(9) 4 3_455
Er2 B2 Er1 80.15(2) 6_565 3_455
Er2 B2 Er1 96.90(3) 5_566 3_455
Er1 B2 Er1 160.91(9) 4 3_455
B1 O1 Er1 142.08(10) . .
B1 O1 Er2 95.13(9) . 2
Er1 O1 Er2 107.76(5) . 2
B1 O1 Er2 94.95(9) . 6
Er1 O1 Er2 107.61(5) . 6
Er2 O1 Er2 104.31(5) 2 6
B1 O2 Er2 146.50(10) . 7_556
B1 O2 Er2 95.70(9) . .
Er2 O2 Er2 105.18(5) 7_556 .
B1 O2 Er1 95.60(9) . 4_545
Er2 O2 Er1 105.17(5) 7_556 4_545
Er2 O2 Er1 101.78(5) . 4_545
B2 O3 Er2 144.45(11) . .
B2 O3 Er1 96.13(8) . 4
Er2 O3 Er1 106.06(5) . 4
B2 O3 Er2 95.43(8) . 5_566
Er2 O3 Er2 106.03(5) . 5_566
Er1 O3 Er2 102.70(5) 4 5_566
B1 O4 B2 130.34(12) 4 3_545
B1 O4 Er2 98.39(9) 4 7_556
B2 O4 Er2 97.93(6) 3_545 7_556
B1 O4 Er1 98.25(9) 4 .
B2 O4 Er1 97.40(6) 3_545 .
Er2 O4 Er1 141.32(5) 7_556 .
B1 O5 B1 130.24(17) 2 .
B1 O5 Er2 98.13(7) 2 .
B1 O5 Er2 98.22(7) . .
B1 O5 Er2 98.22(7) 2 2
B1 O5 Er2 98.13(7) . 2
Er2 O5 Er2 140.50(7) . 2

loop_
_geom_bond_atom_site_label_1
_geom_bond_atom_site_label_2
_geom_bond_distance
_geom_bond_site_symmetry_2
Er1 O1 2.2459(12) .
Er1 O1 2.2459(12) 7
Er1 O4 2.3425(14) 7
Er1 O4 2.3425(14) .
Er1 O3 2.4197(13) 4_545
Er1 O3 2.4197(13) 6_565
Er1 O2 2.4464(13) 4
Er1 O2 2.4464(13) 6
Er1 B2 2.9443(12) 5_565
Er1 B2 2.9443(12) 3_545
Er1 B1 2.9604(18) 6
Er1 B1 2.9604(18) 4
Er2 O3 2.2361(13) .
Er2 O2 2.2362(13) 7_556
Er2 O4 2.3236(12) 7_556
Er2 O5 2.3303(8) .
Er2 O3 2.4300(13) 5_566
Er2 O2 2.4326(13) .
Er2 O1 2.4407(13) 2
Er2 O1 2.4427(14) 6_556
Er2 B2 2.9389(7) 5_566
Er2 B1 2.9468(18) 6_556
Er2 B1 2.9486(19) 2
Er2 B1 2.9504(18) .
B1 O2 1.445(2) .
B1 O1 1.451(2) .
B1 O4 1.505(2) 4_545
B1 O5 1.5070(18) .
B1 Er2 2.9468(18) 6
B1 Er2 2.9486(19) 2
B1 Er1 2.9604(18) 4_545
B2 O3 1.4389(17) 2
B2 O3 1.4389(17) .
B2 O4 1.5072(18) 3_455
B2 O4 1.5072(18) 4
B2 Er2 2.9389(7) 6_565
B2 Er2 2.9389(7) 5_566
B2 Er1 2.9443(12) 4
B2 Er1 2.9443(12) 3_455
O1 Er2 2.4407(13) 2
O1 Er2 2.4427(14) 6
O2 Er2 2.2362(13) 7_556
O2 Er1 2.4464(13) 4_545
O3 Er1 2.4197(13) 4
O3 Er2 2.4300(13) 5_566
O4 B1 1.505(2) 4
O4 B2 1.5072(18) 3_545
O4 Er2 2.3236(12) 7_556
O5 B1 1.5070(18) 2
O5 Er2 2.3303(8) 2
